data_2015079
loop_
_publ_author_name
'Yilmaz, Veysel T.'
'Kazak, Canan'
'Kirilmis, Cumhur'
'Koca, Murat'
'Heinemann, Frank W.'

_publ_section_title
;
 C---H&#x00B7;&#x00B7;&#x00B7;O, C---H&#x00B7;&#x00B7;&#x00B7;\p and
 \p--\p interactions in three benzofuran-2-yl ketone derivatives
;
_journal_issue 7
_journal_name_full 'Acta Crystallographica Section C'
_journal_page_first o438
_journal_page_last o441
_journal_paper_doi 10.1107/S0108270105016185
_journal_volume 61
_journal_year 2005
_chemical_formula_iupac 'C17 H8 Br2 O3'
_chemical_formula_moiety 'C17 H8 Br2 O3'
_chemical_formula_sum 'C17 H8 Br2 O3'
_chemical_formula_weight 420.05
_chemical_name_systematic
;
Bis(5-bromobenzofuran-2-yl) ketone
;
_space_group_IT_number 15
_symmetry_cell_setting monoclinic
_symmetry_space_group_name_Hall '-C 2yc'
_symmetry_space_group_name_H-M 'C 1 2/c 1'
_atom_sites_solution_hydrogens geom
_atom_sites_solution_primary direct
_atom_sites_solution_secondary difmap
_audit_creation_method SHELXL-97
_cell_angle_alpha 90.00
_cell_angle_beta 105.091(6)
_cell_angle_gamma 90.00
_cell_formula_units_Z 4
_cell_length_a 29.644(2)
_cell_length_b 6.2536(5)
_cell_length_c 7.8188(8)
_cell_measurement_reflns_used 89
_cell_measurement_temperature 100(2)
_cell_measurement_theta_max 20.00
_cell_measurement_theta_min 6.00
_cell_volume 1399.5(2)
_computing_cell_refinement 'EVALCCD (Duisenberg <i>et al.</i>, 2003)'
_computing_data_collection 'COLLECT (Bruker, 2002)'
_computing_data_reduction EVALCCD
_computing_molecular_graphics SHELXTL
_computing_publication_material SHELXTL
_computing_structure_refinement SHELXTL
_computing_structure_solution 'SHELXTL (Bruker, 2002)'
_diffrn_ambient_temperature 100(2)
_diffrn_detector_area_resol_mean 9
_diffrn_measured_fraction_theta_full 0.998
_diffrn_measured_fraction_theta_max 0.998
_diffrn_measurement_device_type 'Bruker--Nonius KappaCCD'
_diffrn_measurement_method
;
  \f and \w
;
_diffrn_radiation_monochromator graphite
_diffrn_radiation_source 'fine-focus sealed tube'
_diffrn_radiation_type MoK\a
_diffrn_radiation_wavelength 0.71073
_diffrn_reflns_av_R_equivalents 0.0461
_diffrn_reflns_av_sigmaI/netI 0.0213
_diffrn_reflns_limit_h_max 40
_diffrn_reflns_limit_h_min -40
_diffrn_reflns_limit_k_max 8
_diffrn_reflns_limit_k_min -8
_diffrn_reflns_limit_l_max 10
_diffrn_reflns_limit_l_min -10
_diffrn_reflns_number 19777
_diffrn_reflns_theta_full 28.70
_diffrn_reflns_theta_max 28.70
_diffrn_reflns_theta_min 3.33
_diffrn_standards_decay_% 0
_diffrn_standards_interval_count 0
_diffrn_standards_number 0
_exptl_absorpt_coefficient_mu 5.802
_exptl_absorpt_correction_T_max 0.398
_exptl_absorpt_correction_T_min 0.262
_exptl_absorpt_correction_type multi-scan
_exptl_absorpt_process_details '(SADABS; Bruker, 2002)'
_exptl_crystal_colour colorless
_exptl_crystal_density_diffrn 1.994
_exptl_crystal_density_method 'not measured'
_exptl_crystal_description irregular
_exptl_crystal_F_000 816
_exptl_crystal_size_max 0.25
_exptl_crystal_size_mid 0.24
_exptl_crystal_size_min 0.16
_refine_diff_density_max 0.427
_refine_diff_density_min -0.321
_refine_ls_extinction_method none
_refine_ls_goodness_of_fit_ref 1.080
_refine_ls_hydrogen_treatment constr
_refine_ls_matrix_type full
_refine_ls_number_parameters 101
_refine_ls_number_reflns 1814
_refine_ls_number_restraints 0
_refine_ls_restrained_S_all 1.080
_refine_ls_R_factor_all 0.0249
_refine_ls_R_factor_gt 0.0187
_refine_ls_shift/su_max 0.001
_refine_ls_shift/su_mean 0.000
_refine_ls_structure_factor_coef Fsqd
_refine_ls_weighting_details 'w=1/[\s^2^(Fo^2^)+(0.0084P)^2^+2.8382P] where P=(Fo^2^+2Fc^2^)/3'
_refine_ls_weighting_scheme calc
_refine_ls_wR_factor_gt 0.0405
_refine_ls_wR_factor_ref 0.0426
_reflns_number_gt 1604
_reflns_number_total 1814
_reflns_threshold_expression I>2\s(I)
_cod_data_source_file sq1211.cif
_cod_data_source_block II
_cod_original_sg_symbol_Hall -C2yc
_cod_original_sg_symbol_H-M 'C 2/c'
_cod_database_code 2015079
_cod_database_fobs_code 2015079

loop_
_symmetry_equiv_pos_as_xyz
'x, y, z'
'-x, y, -z+1/2'
'x+1/2, y+1/2, z'
'-x+1/2, y+1/2, -z+1/2'
'-x, -y, -z'
'x, -y, z-1/2'
'-x+1/2, -y+1/2, -z'
'x+1/2, -y+1/2, z-1/2'

loop_
_atom_site_label
_atom_site_fract_x
_atom_site_fract_y
_atom_site_fract_z
_atom_site_U_iso_or_equiv
_atom_site_adp_type
_atom_site_calc_flag
_atom_site_refinement_flags
_atom_site_occupancy
_atom_site_disorder_assembly
_atom_site_disorder_group
_atom_site_type_symbol
Br1 0.717962(6) 0.60233(3) 0.11795(2) 0.01751(6) Uani d . 1 . . Br
O1 0.56490(4) -0.01371(19) 0.12336(15) 0.0133(2) Uani d . 1 . . O
O2 0.5000 -0.2031(3) 0.2500 0.0177(4) Uani d S 1 . . O
C1 0.60023(6) 0.1165(3) 0.1029(2) 0.0125(3) Uani d . 1 . . C
C2 0.63717(6) 0.0520(3) 0.0368(2) 0.0146(3) Uani d . 1 . . C
H2A 0.6387 -0.0877 -0.0092 0.018 Uiso calc R 1 . . H
C3 0.67171(6) 0.2029(3) 0.0416(2) 0.0151(3) Uani d . 1 . . C
H3A 0.6982 0.1666 0.0006 0.018 Uiso calc R 1 . . H
C4 0.66779(6) 0.4090(3) 0.1069(2) 0.0145(3) Uani d . 1 . . C
C5 0.63009(6) 0.4749(3) 0.1667(2) 0.0140(3) Uani d . 1 . . C
H5A 0.6278 0.6169 0.2068 0.017 Uiso calc R 1 . . H
C6 0.59535(6) 0.3223(3) 0.1654(2) 0.0126(3) Uani d . 1 . . C
C7 0.55374(6) 0.3162(3) 0.2269(2) 0.0135(3) Uani d . 1 . . C
H7A 0.5404 0.4312 0.2763 0.016 Uiso calc R 1 . . H
C8 0.53734(6) 0.1131(3) 0.2003(2) 0.0129(3) Uani d . 1 . . C
C9 0.5000 -0.0075(4) 0.2500 0.0133(4) Uani d S 1 . . C

loop_
_atom_site_aniso_label
_atom_site_aniso_U_11
_atom_site_aniso_U_22
_atom_site_aniso_U_33
_atom_site_aniso_U_12
_atom_site_aniso_U_13
_atom_site_aniso_U_23
Br1 0.01199(8) 0.01662(9) 0.02444(10) -0.00274(7) 0.00571(6) 0.00045(7)
O1 0.0122(5) 0.0112(6) 0.0177(6) 0.0000(4) 0.0061(5) -0.0012(4)
O2 0.0172(8) 0.0119(8) 0.0251(9) 0.000 0.0075(7) 0.000
C1 0.0116(7) 0.0128(7) 0.0126(7) -0.0014(6) 0.0023(6) 0.0009(6)
C2 0.0154(8) 0.0134(8) 0.0154(8) 0.0019(6) 0.0047(6) -0.0008(6)
C3 0.0119(7) 0.0182(8) 0.0160(8) 0.0019(6) 0.0051(6) 0.0014(7)
C4 0.0118(7) 0.0156(8) 0.0155(8) -0.0023(6) 0.0028(6) 0.0015(6)
C5 0.0137(8) 0.0126(7) 0.0150(8) -0.0004(6) 0.0026(6) 0.0000(6)
C6 0.0116(7) 0.0131(7) 0.0126(8) 0.0010(6) 0.0021(6) 0.0002(6)
C7 0.0117(7) 0.0129(7) 0.0158(8) 0.0011(6) 0.0036(6) -0.0010(6)
C8 0.0121(7) 0.0128(7) 0.0140(7) 0.0028(6) 0.0040(6) 0.0000(6)
C9 0.0127(10) 0.0141(11) 0.0120(11) 0.000 0.0012(8) 0.000

loop_
_atom_type_symbol
_atom_type_description
_atom_type_scat_dispersion_real
_atom_type_scat_dispersion_imag
_atom_type_scat_source
C C 0.0033 0.0016 'International Tables Vol C Tables 4.2.6.8 and 6.1.1.4'
H H 0.0000 0.0000 'International Tables Vol C Tables 4.2.6.8 and 6.1.1.4'
O O 0.0106 0.0060 'International Tables Vol C Tables 4.2.6.8 and 6.1.1.4'
Br Br -0.2901 2.4595 'International Tables Vol C Tables 4.2.6.8 and 6.1.1.4'

loop_
_geom_angle_atom_site_label_1
_geom_angle_atom_site_label_2
_geom_angle_atom_site_label_3
_geom_angle_site_symmetry_1
_geom_angle_site_symmetry_3
_geom_angle
_geom_angle_publ_flag
C1 O1 C8 . . 105.45(12) ?
O1 C1 C2 . . 124.98(15) ?
O1 C1 C6 . . 110.79(14) ?
C2 C1 C6 . . 124.17(15) ?
C3 C2 C1 . . 116.17(15) ?
C3 C2 H2A . . 121.9 ?
C1 C2 H2A . . 121.9 ?
C2 C3 C4 . . 120.37(15) ?
C2 C3 H3A . . 119.8 ?
C4 C3 H3A . . 119.8 ?
C5 C4 C3 . . 123.24(15) ?
C5 C4 Br1 . . 119.15(13) ?
C3 C4 Br1 . . 117.59(12) ?
C4 C5 C6 . . 116.86(15) ?
C4 C5 H5A . . 121.6 ?
C6 C5 H5A . . 121.6 ?
C1 C6 C5 . . 119.13(15) ?
C1 C6 C7 . . 105.57(14) ?
C5 C6 C7 . . 135.15(16) ?
C8 C7 C6 . . 106.17(15) ?
C8 C7 H7A . . 126.9 ?
C6 C7 H7A . . 126.9 ?
C7 C8 O1 . . 112.00(14) ?
C7 C8 C9 . . 134.67(16) ?
O1 C8 C9 . . 112.99(14) ?
O2 C9 C8 . 2_655 120.81(10) yes
O2 C9 C8 . . 120.81(10) yes
C8 C9 C8 2_655 . 118.4(2) yes

loop_
_geom_bond_atom_site_label_1
_geom_bond_atom_site_label_2
_geom_bond_site_symmetry_2
_geom_bond_distance
_geom_bond_publ_flag
Br1 C4 . 1.9010(16) yes
O1 C1 . 1.3683(19) ?
O1 C8 . 1.3835(19) ?
O2 C9 . 1.223(3) yes
C1 C2 . 1.387(2) ?
C1 C6 . 1.398(2) ?
C2 C3 . 1.386(2) ?
C2 H2A . 0.9500 ?
C3 C4 . 1.402(2) ?
C3 H3A . 0.9500 ?
C4 C5 . 1.382(2) ?
C5 C6 . 1.402(2) ?
C5 H5A . 0.9500 ?
C6 C7 . 1.436(2) ?
C7 C8 . 1.356(2) ?
C7 H7A . 0.9500 ?
C8 C9 . 1.473(2) yes
C9 C8 2_655 1.473(2) ?

loop_
_geom_hbond_atom_site_label_D
_geom_hbond_atom_site_label_H
_geom_hbond_atom_site_label_A
_geom_hbond_site_symmetry_A
_geom_hbond_distance_DH
_geom_hbond_distance_HA
_geom_hbond_distance_DA
_geom_hbond_angle_DHA
C7 H7A O2 1_565 0.95 2.56 3.429(2) 151

loop_
_geom_torsion_atom_site_label_1
_geom_torsion_atom_site_label_2
_geom_torsion_atom_site_label_3
_geom_torsion_atom_site_label_4
_geom_torsion_site_symmetry_4
_geom_torsion
C8 O1 C1 C2 . 177.24(16)
C8 O1 C1 C6 . -0.01(17)
O1 C1 C2 C3 . -174.22(15)
C6 C1 C2 C3 . 2.7(2)
C1 C2 C3 C4 . -1.4(2)
C2 C3 C4 C5 . -0.9(3)
C2 C3 C4 Br1 . 177.46(13)
C3 C4 C5 C6 . 2.0(2)
Br1 C4 C5 C6 . -176.33(12)
O1 C1 C6 C5 . 175.68(14)
C2 C1 C6 C5 . -1.6(3)
O1 C1 C6 C7 . -0.48(18)
C2 C1 C6 C7 . -177.76(16)
C4 C5 C6 C1 . -0.8(2)
C4 C5 C6 C7 . 173.97(18)
C1 C6 C7 C8 . 0.78(18)
C5 C6 C7 C8 . -174.47(18)
C6 C7 C8 O1 . -0.83(19)
C6 C7 C8 C9 . 171.87(16)
C1 O1 C8 C7 . 0.54(18)
C1 O1 C8 C9 . -173.83(11)
C7 C8 C9 O2 . -160.61(16)
O1 C8 C9 O2 . 12.04(15)
C7 C8 C9 C8 2_655 19.39(16)
O1 C8 C9 C8 2_655 -167.96(15)
